data_7060641
loop_
_publ_author_name
'Kumar, Gujjenahalli Ramalingaiah Yogesh'
'Begum, Noor Shahina'

_publ_section_title
;
 Mn(iii)-mediated cascade cyclization of 1-(azidomethyl)-2-isocyanoarenes
 with organoboronic acids: construction of quinazoline derivatives
;
_journal_issue 22
_journal_name_full 'New Journal of Chemistry'
_journal_page_first 9811
_journal_page_last 9817
_journal_paper_doi 10.1039/D1NJ01115D
_journal_volume 45
_journal_year 2021
_chemical_formula_sum 'C14 H10 N2'
_chemical_formula_weight 206.24
_chemical_name_systematic 2-phenylquinazolin
_space_group_crystal_system orthorhombic
_space_group_IT_number 29
_space_group_name_Hall 'P 2c -2ac'
_space_group_name_H-M_alt 'P c a 21'
_atom_sites_solution_hydrogens geom
_audit_creation_method SHELXL-2016/6
_audit_update_record
;
2019-04-20 deposited with the CCDC.	2021-04-28 downloaded from the CCDC.
;
_cell_angle_alpha 90
_cell_angle_beta 90
_cell_angle_gamma 90
_cell_formula_units_Z 4
_cell_length_a 18.604(5)
_cell_length_b 5.0525(12)
_cell_length_c 11.244(3)
_cell_measurement_reflns_used 5927
_cell_measurement_temperature 296(2)
_cell_measurement_theta_max 25.44
_cell_measurement_theta_min 2.84
_cell_volume 1056.9(5)
_computing_cell_refinement 'Bruker SAINT'
_computing_data_collection 'Bruker APEX2'
_computing_structure_refinement 'SHELXL-2016/6 (Sheldrick, 2016)'
_diffrn_ambient_temperature 296(2)
_diffrn_measured_fraction_theta_full 1.000
_diffrn_measured_fraction_theta_max 0.999
_diffrn_measurement_device_type 'Bruker APEX-II CCD'
_diffrn_measurement_method '\f and \w scans'
_diffrn_radiation_type MoK\a
_diffrn_radiation_wavelength 0.71073
_diffrn_reflns_av_R_equivalents 0.0486
_diffrn_reflns_av_unetI/netI 0.0289
_diffrn_reflns_Laue_measured_fraction_full 1.000
_diffrn_reflns_Laue_measured_fraction_max 0.999
_diffrn_reflns_limit_h_max 24
_diffrn_reflns_limit_h_min -24
_diffrn_reflns_limit_k_max 6
_diffrn_reflns_limit_k_min -6
_diffrn_reflns_limit_l_max 14
_diffrn_reflns_limit_l_min -14
_diffrn_reflns_number 15325
_diffrn_reflns_point_group_measured_fraction_full 0.999
_diffrn_reflns_point_group_measured_fraction_max 0.995
_diffrn_reflns_theta_full 25.242
_diffrn_reflns_theta_max 27.454
_diffrn_reflns_theta_min 2.189
_exptl_absorpt_coefficient_mu 0.078
_exptl_crystal_colour colourless
_exptl_crystal_density_diffrn 1.296
_exptl_crystal_description BLOCK
_exptl_crystal_F_000 432
_refine_diff_density_max 0.231
_refine_diff_density_min -0.134
_refine_diff_density_rms 0.028
_refine_ls_abs_structure_details
;
 Flack x determined using 780 quotients [(I+)-(I-)]/[(I+)+(I-)]
 (Parsons, Flack and Wagner, Acta Cryst. B69 (2013) 249-259).
;
_refine_ls_abs_structure_Flack -1.0(10)
_refine_ls_extinction_method none
_refine_ls_goodness_of_fit_ref 1.029
_refine_ls_hydrogen_treatment constr
_refine_ls_matrix_type full
_refine_ls_number_parameters 145
_refine_ls_number_reflns 2408
_refine_ls_number_restraints 1
_refine_ls_restrained_S_all 1.029
_refine_ls_R_factor_all 0.0503
_refine_ls_R_factor_gt 0.0385
_refine_ls_shift/su_max 0.000
_refine_ls_shift/su_mean 0.000
_refine_ls_structure_factor_coef Fsqd
_refine_ls_weighting_details 'w=1/[\s^2^(Fo^2^)+(0.0545P)^2^+0.1235P] where P=(Fo^2^+2Fc^2^)/3'
_refine_ls_weighting_scheme calc
_refine_ls_wR_factor_gt 0.0994
_refine_ls_wR_factor_ref 0.1094
_reflns_Friedel_coverage 0.893
_reflns_Friedel_fraction_full 0.999
_reflns_Friedel_fraction_max 0.991
_reflns_number_gt 1946
_reflns_number_total 2408
_reflns_threshold_expression 'I > 2\s(I)'
_cod_data_source_file d1nj01115d2.cif
_cod_data_source_block shelx
_cod_depositor_comments 'Adding full bibliography for 7060641.cif.'
_cod_original_cell_volume 1056.9(4)
_cod_database_code 7060641
_shelx_shelxl_version_number 2016/6
_shelx_space_group_comment
;
The symmetry employed for this shelxl refinement is uniquely defined
by the following loop, which should always be used as a source of
symmetry information in preference to the above space-group names.
They are only intended as comments.
;

loop_
_space_group_symop_operation_xyz
'x, y, z'
'-x, -y, z+1/2'
'-x+1/2, y, z+1/2'
'x+1/2, -y, z'

loop_
_atom_site_label
_atom_site_type_symbol
_atom_site_fract_x
_atom_site_fract_y
_atom_site_fract_z
_atom_site_U_iso_or_equiv
_atom_site_adp_type
_atom_site_occupancy
_atom_site_site_symmetry_order
_atom_site_calc_flag
_atom_site_refinement_flags_posn
_atom_site_refinement_flags_adp
_atom_site_refinement_flags_occupancy
_atom_site_disorder_assembly
_atom_site_disorder_group
N1 N 0.31146(11) 0.1489(4) 0.07103(17) 0.0455(5) Uani 1 1 d . . . . .
C2 C 0.33462(14) 0.3262(5) 0.1469(2) 0.0454(5) Uani 1 1 d . . . . .
C3 C 0.22033(12) 0.0402(4) 0.2179(2) 0.0452(5) Uani 1 1 d . . . . .
C4 C 0.25355(13) -0.0010(4) 0.1063(2) 0.0424(5) Uani 1 1 d . . . . .
C5 C 0.39691(14) 0.4956(4) 0.1102(2) 0.0485(5) Uani 1 1 d . . . . .
C6 C 0.16890(14) -0.3442(5) 0.0643(3) 0.0530(6) Uani 1 1 d . . . . .
H6 H 0.151261 -0.474247 0.013615 0.064 Uiso 1 1 calc R U . . .
N2 N 0.30819(13) 0.3789(4) 0.25788(19) 0.0520(5) Uani 1 1 d . . . . .
C8 C 0.13525(13) -0.3040(5) 0.1747(3) 0.0529(7) Uani 1 1 d . . . . .
H8 H 0.095725 -0.406522 0.195729 0.063 Uiso 1 1 calc R U . . .
C9 C 0.47982(16) 0.8471(5) 0.1504(3) 0.0676(8) Uani 1 1 d . . . . .
H9 H 0.496575 0.977433 0.201800 0.081 Uiso 1 1 calc R U . . .
C10 C 0.22629(12) -0.1986(4) 0.0298(3) 0.0496(6) Uani 1 1 d . . . . .
H10 H 0.247630 -0.228567 -0.043760 0.060 Uiso 1 1 calc R U . . .
C11 C 0.16025(14) -0.1144(5) 0.2519(2) 0.0511(6) Uani 1 1 d . . . . .
H11 H 0.138141 -0.088132 0.325159 0.061 Uiso 1 1 calc R U . . .
C12 C 0.42954(14) 0.4616(5) -0.0001(3) 0.0589(7) Uani 1 1 d . . . . .
H12 H 0.412831 0.331063 -0.051418 0.071 Uiso 1 1 calc R U . . .
C13 C 0.51222(14) 0.8144(6) 0.0421(3) 0.0680(9) Uani 1 1 d . . . . .
H13 H 0.550775 0.921003 0.020315 0.082 Uiso 1 1 calc R U . . .
C14 C 0.42267(14) 0.6900(5) 0.1848(3) 0.0579(7) Uani 1 1 d . . . . .
H14 H 0.401455 0.715760 0.258840 0.069 Uiso 1 1 calc R U . . .
C15 C 0.25147(17) 0.2362(5) 0.2893(3) 0.0552(6) Uani 1 1 d . . . . .
H15 H 0.231088 0.268247 0.363480 0.066 Uiso 1 1 calc R U . . .
C16 C 0.48715(16) 0.6217(6) -0.0345(3) 0.0669(8) Uani 1 1 d . . . . .
H16 H 0.508493 0.598621 -0.108593 0.080 Uiso 1 1 calc R U . . .

loop_
_atom_site_aniso_label
_atom_site_aniso_U_11
_atom_site_aniso_U_22
_atom_site_aniso_U_33
_atom_site_aniso_U_23
_atom_site_aniso_U_13
_atom_site_aniso_U_12
N1 0.0536(11) 0.0423(10) 0.0407(11) -0.0013(9) -0.0056(9) 0.0034(9)
C2 0.0537(13) 0.0409(11) 0.0415(13) 0.0019(9) -0.0099(11) 0.0082(10)
C3 0.0511(12) 0.0392(11) 0.0452(13) 0.0043(11) -0.0083(11) 0.0052(10)
C4 0.0438(11) 0.0401(11) 0.0434(12) 0.0060(10) -0.0028(10) 0.0078(10)
C5 0.0486(12) 0.0416(12) 0.0554(14) 0.0071(10) -0.0090(12) 0.0052(11)
C6 0.0551(14) 0.0470(12) 0.0570(16) -0.0031(12) -0.0078(12) 0.0010(11)
N2 0.0691(14) 0.0488(11) 0.0381(10) -0.0045(9) -0.0046(10) -0.0032(10)
C8 0.0443(12) 0.0501(14) 0.0643(17) 0.0049(13) 0.0009(12) -0.0003(11)
C9 0.0561(16) 0.0499(14) 0.097(2) -0.0076(17) -0.0122(17) -0.0057(13)
C10 0.0534(13) 0.0477(13) 0.0477(14) -0.0014(12) -0.0004(12) 0.0030(11)
C11 0.0504(13) 0.0533(13) 0.0496(14) 0.0044(12) 0.0046(12) 0.0071(11)
C12 0.0592(14) 0.0513(14) 0.0662(18) 0.0002(13) -0.0129(14) -0.0039(13)
C13 0.0515(15) 0.0524(16) 0.100(3) 0.0104(17) -0.0057(18) -0.0058(12)
C14 0.0563(14) 0.0503(14) 0.0670(18) -0.0026(13) -0.0124(13) 0.0033(12)
C15 0.0717(15) 0.0552(13) 0.0389(13) -0.0027(11) 0.0033(12) 0.0011(14)
C16 0.0608(17) 0.0652(18) 0.075(2) 0.0094(16) 0.0016(15) -0.0009(14)

loop_
_atom_type_symbol
_atom_type_description
_atom_type_scat_dispersion_real
_atom_type_scat_dispersion_imag
_atom_type_scat_source
C C 0.0033 0.0016 'International Tables Vol C Tables 4.2.6.8 and 6.1.1.4'
H H 0.0000 0.0000 'International Tables Vol C Tables 4.2.6.8 and 6.1.1.4'
N N 0.0061 0.0033 'International Tables Vol C Tables 4.2.6.8 and 6.1.1.4'

loop_
_geom_angle_atom_site_label_1
_geom_angle_atom_site_label_2
_geom_angle_atom_site_label_3
_geom_angle
_geom_angle_site_symmetry_1
_geom_angle_site_symmetry_3
_geom_angle_publ_flag
C2 N1 C4 116.6(2) . . ?
N1 C2 N2 127.5(2) . . ?
N1 C2 C5 117.8(2) . . ?
N2 C2 C5 114.7(2) . . ?
C15 C3 C4 115.6(2) . . ?
C15 C3 C11 124.2(2) . . ?
C4 C3 C11 120.2(2) . . ?
N1 C4 C10 119.7(2) . . ?
N1 C4 C3 121.1(2) . . ?
C10 C4 C3 119.2(2) . . ?
C14 C5 C12 118.6(2) . . ?
C14 C5 C2 120.6(2) . . ?
C12 C5 C2 120.8(2) . . ?
C10 C6 C8 121.8(3) . . ?
C15 N2 C2 115.1(2) . . ?
C11 C8 C6 120.5(2) . . ?
C13 C9 C14 121.2(3) . . ?
C6 C10 C4 119.5(3) . . ?
C8 C11 C3 118.8(3) . . ?
C5 C12 C16 120.7(3) . . ?
C9 C13 C16 119.4(3) . . ?
C5 C14 C9 120.4(3) . . ?
N2 C15 C3 124.1(2) . . ?
C13 C16 C12 119.6(3) . . ?

loop_
_geom_bond_atom_site_label_1
_geom_bond_atom_site_label_2
_geom_bond_distance
_geom_bond_site_symmetry_2
_geom_bond_publ_flag
N1 C2 1.310(3) . ?
N1 C4 1.375(3) . ?
C2 N2 1.368(4) . ?
C2 C5 1.498(4) . ?
C3 C15 1.400(3) . ?
C3 C4 1.414(3) . ?
C3 C11 1.416(3) . ?
C4 C10 1.412(3) . ?
C5 C14 1.378(4) . ?
C5 C12 1.391(4) . ?
C6 C10 1.353(3) . ?
C6 C8 1.405(4) . ?
N2 C15 1.326(4) . ?
C8 C11 1.373(4) . ?
C9 C13 1.369(5) . ?
C9 C14 1.382(4) . ?
C12 C16 1.398(4) . ?
C13 C16 1.381(4) . ?
